data_7131985
loop_
_publ_author_name
'BARRIOS MORENO, LEONI ALEJANDRA ALEJANDRA'
'Teat, Simon'
'Roubeau, Olivier'
'Aromi, Guillem'

_publ_section_title
;
 A Supramolecular Helicate with Two Independent Fe(II) Switchable Centres
 and a [Fe(anilate)3]3&#x2212; Guest
;
_journal_name_full 'Chemical Communications'
_journal_paper_doi 10.1039/D3CC02278A
_journal_year 2023
_chemical_formula_moiety 'C84 H60 Fe2 N18, C18 H6 Fe O12, B F4'
_chemical_formula_sum 'C102 H66 B F4 Fe3 N18 O12'
_chemical_formula_weight 1990.08
_space_group_crystal_system cubic
_space_group_IT_number 198
_space_group_name_Hall 'P 2ac 2ab 3'
_space_group_name_H-M_alt 'P 21 3'
_atom_sites_solution_hydrogens mixed
_audit_creation_method SHELXL-2017/1
_audit_update_record
;
2023-07-19 deposited with the CCDC.	2023-08-04 downloaded from the CCDC.
;
_cell_angle_alpha 90
_cell_angle_beta 90
_cell_angle_gamma 90
_cell_formula_units_Z 4
_cell_length_a 21.4991(4)
_cell_length_b 21.4991(4)
_cell_length_c 21.4991(4)
_cell_measurement_reflns_used 9627
_cell_measurement_temperature 110(2)
_cell_measurement_theta_max 29.518
_cell_measurement_theta_min 2.748
_cell_volume 9937.1(3)
_computing_cell_refinement 'Bruker SAINT v8.40'
_computing_data_collection 'Bruker APEX 3'
_computing_data_reduction 'Bruker SAINT v8.40'
_computing_structure_refinement 'SHELXL-2017/1 (Sheldrick, 2017)'
_computing_structure_solution 'SHELXT 2014/5 (Sheldrick, 2014)'
_diffrn_ambient_temperature 110(2)
_diffrn_measured_fraction_theta_full 0.999
_diffrn_measured_fraction_theta_max 0.999
_diffrn_measurement_device_type 'Bruker D8 with PHOTON II detector'
_diffrn_measurement_method 'shutterless /f and /w scans'
_diffrn_radiation_monochromator 'silicon 111'
_diffrn_radiation_source 'Advanced Light Source station 12.2.1'
_diffrn_radiation_type synchrotron
_diffrn_radiation_wavelength 0.7288
_diffrn_reflns_av_R_equivalents 0.0599
_diffrn_reflns_av_unetI/netI 0.0193
_diffrn_reflns_Laue_measured_fraction_full 0.999
_diffrn_reflns_Laue_measured_fraction_max 0.999
_diffrn_reflns_limit_h_max 29
_diffrn_reflns_limit_h_min -29
_diffrn_reflns_limit_k_max 29
_diffrn_reflns_limit_k_min -29
_diffrn_reflns_limit_l_max 29
_diffrn_reflns_limit_l_min -29
_diffrn_reflns_number 330486
_diffrn_reflns_point_group_measured_fraction_full 0.998
_diffrn_reflns_point_group_measured_fraction_max 0.998
_diffrn_reflns_theta_full 29.500
_diffrn_reflns_theta_max 29.538
_diffrn_reflns_theta_min 2.172
_exptl_absorpt_coefficient_mu 0.541
_exptl_absorpt_correction_T_max 0.746
_exptl_absorpt_correction_T_min 0.676
_exptl_absorpt_correction_type multi-scan
_exptl_absorpt_process_details 'SADABS-2016/2 - Bruker AXS'
_exptl_crystal_colour 'dark red'
_exptl_crystal_density_diffrn 1.330
_exptl_crystal_description block
_exptl_crystal_F_000 4076
_exptl_crystal_size_max 0.120
_exptl_crystal_size_mid 0.100
_exptl_crystal_size_min 0.100
_refine_diff_density_max 0.502
_refine_diff_density_min -0.367
_refine_diff_density_rms 0.067
_refine_ls_abs_structure_details
;
 Flack x determined using 3813 quotients [(I+)-(I-)]/[(I+)+(I-)]
 (Parsons, Flack and Wagner, Acta Cryst. B69 (2013) 249-259).
;
_refine_ls_abs_structure_Flack 0.0270(18)
_refine_ls_extinction_method none
_refine_ls_goodness_of_fit_ref 1.054
_refine_ls_hydrogen_treatment mixed
_refine_ls_matrix_type full
_refine_ls_number_parameters 457
_refine_ls_number_reflns 8615
_refine_ls_number_restraints 60
_refine_ls_restrained_S_all 1.055
_refine_ls_R_factor_all 0.0322
_refine_ls_R_factor_gt 0.0316
_refine_ls_shift/su_max 0.002
_refine_ls_shift/su_mean 0.000
_refine_ls_structure_factor_coef Fsqd
_refine_ls_weighting_details 'w=1/[\s^2^(Fo^2^)+(0.0597P)^2^+2.1661P] where P=(Fo^2^+2Fc^2^)/3'
_refine_ls_weighting_scheme calc
_refine_ls_wR_factor_gt 0.0910
_refine_ls_wR_factor_ref 0.0914
_reflns_Friedel_coverage 0.858
_reflns_Friedel_fraction_full 0.997
_reflns_Friedel_fraction_max 0.997
_reflns_number_gt 8445
_reflns_number_total 8615
_reflns_threshold_expression 'I > 2\s(I)'
_cod_data_source_file d3cc02278a4.cif
_cod_data_source_block lb2205-110K
_cod_original_cell_volume 9937.1(6)
_cod_database_code 7131985
_shelx_shelxl_version_number 2017/1
_shelx_space_group_comment
;
The symmetry employed for this shelxl refinement is uniquely defined
by the following loop, which should always be used as a source of
symmetry information in preference to the above space-group names.
They are only intended as comments.
;
_shelx_estimated_absorpt_t_min 0.938
_shelx_estimated_absorpt_t_max 0.948

loop_
_space_group_symop_operation_xyz
'x, y, z'
'-x+1/2, -y, z+1/2'
'-x, y+1/2, -z+1/2'
'x+1/2, -y+1/2, -z'
'z, x, y'
'z+1/2, -x+1/2, -y'
'-z+1/2, -x, y+1/2'
'-z, x+1/2, -y+1/2'
'y, z, x'
'-y, z+1/2, -x+1/2'
'y+1/2, -z+1/2, -x'
'-y+1/2, -z, x+1/2'

loop_
_atom_site_label
_atom_site_type_symbol
_atom_site_fract_x
_atom_site_fract_y
_atom_site_fract_z
_atom_site_U_iso_or_equiv
_atom_site_adp_type
_atom_site_occupancy
_atom_site_site_symmetry_order
_atom_site_calc_flag
_atom_site_refinement_flags_posn
_atom_site_refinement_flags_adp
_atom_site_refinement_flags_occupancy
_atom_site_disorder_assembly
_atom_site_disorder_group
Fe1 Fe 0.95247(2) 0.54753(2) 0.45247(2) 0.02355(11) Uani 1 3 d S T P . .
Fe2 Fe 0.66856(2) 0.83144(2) 0.16856(2) 0.02532(11) Uani 1 3 d S T P . .
N1 N 1.00952(9) 0.58141(8) 0.51752(9) 0.0274(3) Uani 1 1 d . . . . .
N2 N 0.89776(8) 0.61018(8) 0.48918(8) 0.0258(3) Uani 1 1 d . . . . .
N3 N 0.83731(8) 0.62600(8) 0.48461(8) 0.0262(3) Uani 1 1 d . . . . .
H3 H 0.8188(15) 0.6162(15) 0.4462(16) 0.039 Uiso 1 1 d . U . . .
N4 N 0.63290(8) 0.74554(9) 0.27704(9) 0.0271(3) Uani 1 1 d D . . . .
H4 H 0.6665(13) 0.7524(15) 0.2994(14) 0.041 Uiso 1 1 d D U . . .
N5 N 0.63161(9) 0.76386(9) 0.21700(9) 0.0273(3) Uani 1 1 d . . . . .
N6 N 0.60874(9) 0.79765(9) 0.10585(9) 0.0310(4) Uani 1 1 d . . . . .
C1 C 1.06820(11) 0.56397(11) 0.52887(11) 0.0329(4) Uani 1 1 d . . . . .
H1A H 1.087289 0.534553 0.501989 0.039 Uiso 1 1 calc R U . . .
C2 C 1.10220(12) 0.58745(13) 0.57869(13) 0.0396(5) Uani 1 1 d . . . . .
H2A H 1.143322 0.573234 0.586393 0.048 Uiso 1 1 calc R U . . .
C3 C 1.07531(13) 0.63184(13) 0.61692(13) 0.0412(5) Uani 1 1 d . . . . .
H3A H 1.097886 0.648696 0.650960 0.049 Uiso 1 1 calc R U . . .
C4 C 1.01523(12) 0.65127(12) 0.60488(12) 0.0366(5) Uani 1 1 d . . . . .
H4A H 0.996089 0.682311 0.629833 0.044 Uiso 1 1 calc R U . . .
C5 C 0.98358(10) 0.62447(10) 0.55562(10) 0.0285(4) Uani 1 1 d . . . . .
C6 C 0.91931(10) 0.63816(10) 0.54036(10) 0.0284(4) Uani 1 1 d . . . . .
C7 C 0.87281(11) 0.67315(11) 0.56878(10) 0.0315(4) Uani 1 1 d . . . . .
H7A H 0.876172 0.697455 0.605534 0.038 Uiso 1 1 calc R U . . .
C8 C 0.82089(11) 0.66495(10) 0.53218(9) 0.0289(4) Uani 1 1 d . . . . .
C9 C 0.75803(11) 0.68993(11) 0.53953(10) 0.0308(4) Uani 1 1 d . . . . .
C10 C 0.74584(13) 0.73199(13) 0.58784(12) 0.0395(5) Uani 1 1 d . . . . .
H10A H 0.778537 0.745084 0.614526 0.047 Uiso 1 1 calc R U . . .
C11 C 0.68626(15) 0.75440(15) 0.59663(13) 0.0485(7) Uani 1 1 d . . . . .
H11A H 0.678166 0.782784 0.629515 0.058 Uiso 1 1 calc R U . . .
C12 C 0.63828(13) 0.73589(16) 0.55798(13) 0.0458(6) Uani 1 1 d . . . . .
H12A H 0.597306 0.750844 0.565035 0.055 Uiso 1 1 calc R U . . .
C13 C 0.64982(11) 0.69546(13) 0.50885(11) 0.0355(5) Uani 1 1 d . . . . .
C14 C 0.70991(11) 0.67222(12) 0.50030(10) 0.0321(4) Uani 1 1 d . . . . .
H14A H 0.717921 0.643983 0.467272 0.039 Uiso 1 1 calc R U . . .
C15 C 0.60173(11) 0.68155(13) 0.46202(11) 0.0364(5) Uani 1 1 d . . . . .
C16 C 0.54296(13) 0.65861(17) 0.47728(14) 0.0503(7) Uani 1 1 d . . . . .
H16A H 0.532797 0.650012 0.519411 0.060 Uiso 1 1 calc R U . . .
C17 C 0.49948(13) 0.64842(19) 0.43085(15) 0.0557(8) Uani 1 1 d . . . . .
H17A H 0.459849 0.631896 0.441275 0.067 Uiso 1 1 calc R U . . .
C18 C 0.51312(12) 0.66202(16) 0.36947(14) 0.0454(6) Uani 1 1 d . . . . .
H18A H 0.482879 0.655098 0.338012 0.054 Uiso 1 1 calc R U . . .
C19 C 0.57169(11) 0.68604(12) 0.35378(11) 0.0333(5) Uani 1 1 d . . . . .
C20 C 0.61541(10) 0.69419(11) 0.40011(11) 0.0318(4) Uani 1 1 d . . . . .
H20A H 0.655746 0.708750 0.389442 0.038 Uiso 1 1 calc R U . . .
C21 C 0.58375(10) 0.70791(11) 0.29024(11) 0.0295(4) Uani 1 1 d . . . . .
C22 C 0.54882(11) 0.70251(11) 0.23651(11) 0.0320(4) Uani 1 1 d . . . . .
H22A H 0.511519 0.679518 0.230840 0.038 Uiso 1 1 calc R U . . .
C23 C 0.58026(10) 0.73814(10) 0.19253(11) 0.0296(4) Uani 1 1 d . . . . .
C24 C 0.56813(11) 0.75489(11) 0.12817(11) 0.0322(4) Uani 1 1 d . . . . .
C25 C 0.52014(13) 0.73038(13) 0.09329(13) 0.0415(6) Uani 1 1 d . . . . .
H25A H 0.491809 0.701499 0.111066 0.050 Uiso 1 1 calc R U . . .
C26 C 0.51415(16) 0.74874(15) 0.03192(14) 0.0506(7) Uani 1 1 d . . . . .
H26A H 0.481825 0.732308 0.006667 0.061 Uiso 1 1 calc R U . . .
C27 C 0.55580(15) 0.79127(15) 0.00787(13) 0.0489(7) Uani 1 1 d . . . . .
H27A H 0.552727 0.804226 -0.034258 0.059 Uiso 1 1 calc R U . . .
C28 C 0.60212(13) 0.81480(13) 0.04591(12) 0.0384(5) Uani 1 1 d . . . . .
H28A H 0.630420 0.844256 0.029065 0.046 Uiso 1 1 calc R U . . .
Fe3 Fe 0.81117(2) 0.68883(2) 0.31117(2) 0.03132(13) Uani 1 3 d S T P . .
O1 O 0.77839(7) 0.61984(7) 0.36424(7) 0.0276(3) Uani 1 1 d . . . . .
O2 O 0.74735(8) 0.65768(8) 0.25196(7) 0.0303(3) Uani 1 1 d . . . . .
O3 O 0.63522(11) 0.45528(12) 0.34849(10) 0.0566(6) Uani 1 1 d . . . . .
O4 O 0.61004(11) 0.49034(12) 0.23022(10) 0.0556(6) Uani 1 1 d . . . . .
C29 C 0.73428(10) 0.58768(11) 0.33721(10) 0.0292(4) Uani 1 1 d . . . . .
C30 C 0.71833(11) 0.60817(11) 0.27226(11) 0.0311(4) Uani 1 1 d . . . . .
C31 C 0.67713(12) 0.57593(13) 0.23683(11) 0.0376(5) Uani 1 1 d . . . . .
H31A H 0.668525 0.589670 0.195726 0.045 Uiso 1 1 calc R U . . .
C32 C 0.64652(12) 0.52182(14) 0.26011(12) 0.0404(5) Uani 1 1 d . . . . .
C33 C 0.66138(12) 0.50166(13) 0.32851(12) 0.0397(5) Uani 1 1 d . . . . .
C34 C 0.70532(11) 0.53822(12) 0.36326(11) 0.0342(5) Uani 1 1 d . . . . .
H34A H 0.714161 0.527478 0.405201 0.041 Uiso 1 1 calc R U . . .
B1 B 1.1062(12) 0.3925(9) 0.6082(10) 0.0398(12) Uani 0.3333 1 d D U P A -1
F1 F 1.1543(10) 0.4348(16) 0.6158(15) 0.065(6) Uani 0.3333 1 d D U P A -1
F2 F 1.0691(18) 0.4182(7) 0.5631(14) 0.078(5) Uani 0.3333 1 d D U P A -1
F3 F 1.1296(12) 0.3367(9) 0.5864(11) 0.061(5) Uani 0.3333 1 d D U P A -1
F4 F 1.0729(19) 0.3812(12) 0.6619(13) 0.052(4) Uani 0.3333 1 d D U P A -1

loop_
_atom_site_aniso_label
_atom_site_aniso_U_11
_atom_site_aniso_U_22
_atom_site_aniso_U_33
_atom_site_aniso_U_23
_atom_site_aniso_U_13
_atom_site_aniso_U_12
Fe1 0.02355(11) 0.02355(11) 0.02355(11) -0.00102(10) 0.00102(10) -0.00102(10)
Fe2 0.02532(11) 0.02532(11) 0.02532(11) -0.00096(10) 0.00096(10) -0.00096(10)
N1 0.0270(8) 0.0279(8) 0.0273(8) 0.0000(7) -0.0007(7) -0.0026(7)
N2 0.0250(8) 0.0267(8) 0.0256(8) -0.0016(6) 0.0018(6) -0.0005(6)
N3 0.0257(8) 0.0289(8) 0.0241(8) -0.0005(6) 0.0028(6) 0.0013(7)
N4 0.0249(8) 0.0302(9) 0.0260(8) -0.0007(7) 0.0022(6) -0.0003(7)
N5 0.0268(8) 0.0292(8) 0.0260(8) -0.0022(7) 0.0014(7) -0.0010(7)
N6 0.0318(9) 0.0321(9) 0.0290(9) -0.0022(7) -0.0024(7) -0.0005(7)
C1 0.0285(10) 0.0335(10) 0.0366(11) -0.0030(9) -0.0023(8) -0.0024(8)
C2 0.0297(11) 0.0421(13) 0.0470(14) -0.0051(11) -0.0091(10) -0.0025(9)
C3 0.0376(12) 0.0432(13) 0.0426(13) -0.0087(11) -0.0109(10) -0.0047(10)
C4 0.0380(12) 0.0353(11) 0.0364(11) -0.0073(9) -0.0048(10) -0.0014(9)
C5 0.0301(10) 0.0277(9) 0.0276(9) -0.0013(8) -0.0011(8) -0.0018(8)
C6 0.0313(10) 0.0281(9) 0.0257(9) -0.0011(8) 0.0001(8) -0.0002(8)
C7 0.0364(11) 0.0324(10) 0.0256(9) -0.0020(8) 0.0008(8) 0.0025(9)
C8 0.0343(11) 0.0290(9) 0.0233(9) 0.0002(7) 0.0044(7) 0.0030(8)
C9 0.0338(10) 0.0335(10) 0.0250(9) 0.0027(8) 0.0071(8) 0.0050(8)
C10 0.0429(13) 0.0439(13) 0.0317(11) -0.0064(10) 0.0045(10) 0.0074(11)
C11 0.0485(15) 0.0598(17) 0.0372(13) -0.0117(12) 0.0090(12) 0.0147(13)
C12 0.0368(12) 0.0637(17) 0.0368(13) -0.0031(12) 0.0108(10) 0.0147(12)
C13 0.0319(11) 0.0463(13) 0.0282(10) 0.0053(9) 0.0092(8) 0.0061(9)
C14 0.0317(10) 0.0382(11) 0.0265(10) 0.0022(8) 0.0090(8) 0.0057(9)
C15 0.0276(10) 0.0484(13) 0.0332(11) 0.0043(10) 0.0095(8) 0.0047(9)
C16 0.0341(12) 0.077(2) 0.0400(13) 0.0103(13) 0.0147(10) -0.0021(13)
C17 0.0312(12) 0.085(2) 0.0512(16) 0.0126(16) 0.0134(11) -0.0115(14)
C18 0.0284(11) 0.0649(18) 0.0428(13) 0.0049(12) 0.0035(10) -0.0076(12)
C19 0.0264(10) 0.0384(11) 0.0350(11) 0.0029(9) 0.0069(8) 0.0007(9)
C20 0.0262(9) 0.0368(11) 0.0323(10) 0.0023(8) 0.0091(8) 0.0025(8)
C21 0.0249(9) 0.0313(10) 0.0323(10) 0.0006(8) 0.0042(8) 0.0003(8)
C22 0.0274(9) 0.0320(10) 0.0366(11) 0.0002(8) 0.0004(9) -0.0035(8)
C23 0.0275(10) 0.0299(10) 0.0315(10) -0.0032(8) -0.0016(8) -0.0028(8)
C24 0.0321(10) 0.0333(11) 0.0311(10) -0.0033(8) -0.0023(8) -0.0022(8)
C25 0.0404(13) 0.0442(13) 0.0398(13) -0.0007(11) -0.0071(11) -0.0124(11)
C26 0.0531(16) 0.0566(17) 0.0421(14) -0.0005(12) -0.0166(12) -0.0144(14)
C27 0.0572(17) 0.0561(16) 0.0335(12) 0.0043(11) -0.0132(12) -0.0110(13)
C28 0.0420(12) 0.0422(12) 0.0309(10) 0.0021(10) -0.0047(9) -0.0056(10)
Fe3 0.03132(13) 0.03132(13) 0.03132(13) 0.00165(12) -0.00165(12) 0.00165(12)
O1 0.0273(7) 0.0307(7) 0.0248(7) -0.0009(6) -0.0006(5) -0.0043(6)
O2 0.0339(8) 0.0286(7) 0.0285(7) 0.0003(6) -0.0002(6) -0.0028(6)
O3 0.0591(13) 0.0669(14) 0.0439(11) 0.0149(10) -0.0120(9) -0.0319(12)
O4 0.0511(12) 0.0734(15) 0.0423(10) 0.0072(10) -0.0101(9) -0.0297(11)
C29 0.0253(9) 0.0350(10) 0.0273(10) -0.0027(8) -0.0005(7) 0.0011(8)
C30 0.0295(10) 0.0345(11) 0.0292(10) 0.0023(8) 0.0020(8) 0.0022(8)
C31 0.0343(11) 0.0489(13) 0.0295(10) 0.0050(9) -0.0036(9) -0.0068(10)
C32 0.0323(11) 0.0544(15) 0.0344(11) 0.0038(11) -0.0029(9) -0.0103(11)
C33 0.0336(11) 0.0513(14) 0.0342(11) 0.0055(10) -0.0024(9) -0.0097(10)
C34 0.0318(10) 0.0435(13) 0.0272(10) 0.0033(9) -0.0006(8) -0.0035(9)
B1 0.045(12) 0.035(9) 0.039(9) -0.004(7) 0.002(5) -0.014(5)
F1 0.044(6) 0.053(8) 0.097(12) -0.031(9) 0.026(5) -0.022(5)
F2 0.094(8) 0.080(8) 0.062(6) 0.017(7) -0.021(6) -0.006(8)
F3 0.073(9) 0.042(4) 0.068(11) -0.015(5) 0.019(6) -0.012(4)
F4 0.054(10) 0.055(8) 0.047(6) -0.003(5) 0.014(5) -0.012(6)

loop_
_atom_type_symbol
_atom_type_description
_atom_type_scat_dispersion_real
_atom_type_scat_dispersion_imag
_atom_type_scat_source
C C 0.0034 0.0017 'XDisp Program in WinGX L.J. Farrugia, J.Appl.Cryst. 2012,45,849-854'
H H 0.0000 0.0000 'XDisp Program in WinGX L.J. Farrugia, J.Appl.Cryst. 2012,45,849-854'
B B 0.0017 0.0007 'XDisp Program in WinGX L.J. Farrugia, J.Appl.Cryst. 2012,45,849-854'
N N 0.0065 0.0035 'XDisp Program in WinGX L.J. Farrugia, J.Appl.Cryst. 2012,45,849-854'
O O 0.0115 0.0064 'XDisp Program in WinGX L.J. Farrugia, J.Appl.Cryst. 2012,45,849-854'
F F 0.0185 0.0109 'XDisp Program in WinGX L.J. Farrugia, J.Appl.Cryst. 2012,45,849-854'
Fe Fe 0.3511 0.8892 'XDisp Program in WinGX L.J. Farrugia, J.Appl.Cryst. 2012,45,849-854'

loop_
_geom_angle_atom_site_label_1
_geom_angle_atom_site_label_2
_geom_angle_atom_site_label_3
_geom_angle
_geom_angle_site_symmetry_1
_geom_angle_site_symmetry_3
_geom_angle_publ_flag
N2 Fe1 N2 96.11(7) . 12_664 ?
N2 Fe1 N2 96.11(7) . 6_566 ?
N2 Fe1 N2 96.11(7) 12_664 6_566 ?
N2 Fe1 N1 90.86(7) . 12_664 ?
N2 Fe1 N1 80.53(8) 12_664 12_664 ?
N2 Fe1 N1 172.56(8) 6_566 12_664 ?
N2 Fe1 N1 172.57(8) . 6_566 ?
N2 Fe1 N1 90.86(7) 12_664 6_566 ?
N2 Fe1 N1 80.53(8) 6_566 6_566 ?
N1 Fe1 N1 92.84(7) 12_664 6_566 ?
N2 Fe1 N1 80.53(8) . . ?
N2 Fe1 N1 172.56(8) 12_664 . ?
N2 Fe1 N1 90.86(7) 6_566 . ?
N1 Fe1 N1 92.83(7) 12_664 . ?
N1 Fe1 N1 92.84(7) 6_566 . ?
N5 Fe2 N5 97.03(8) 12_664 . ?
N5 Fe2 N5 97.03(8) 12_664 6_566 ?
N5 Fe2 N5 97.03(8) . 6_566 ?
N5 Fe2 N6 80.09(8) 12_664 12_664 ?
N5 Fe2 N6 172.14(8) . 12_664 ?
N5 Fe2 N6 90.60(8) 6_566 12_664 ?
N5 Fe2 N6 90.60(8) 12_664 . ?
N5 Fe2 N6 80.09(8) . . ?
N5 Fe2 N6 172.14(8) 6_566 . ?
N6 Fe2 N6 92.58(8) 12_664 . ?
N5 Fe2 N6 172.14(8) 12_664 6_566 ?
N5 Fe2 N6 90.60(8) . 6_566 ?
N5 Fe2 N6 80.09(8) 6_566 6_566 ?
N6 Fe2 N6 92.58(8) 12_664 6_566 ?
N6 Fe2 N6 92.58(8) . 6_566 ?
C1 N1 C5 118.0(2) . . ?
C1 N1 Fe1 127.16(16) . . ?
C5 N1 Fe1 114.79(15) . . ?
C6 N2 N3 106.31(17) . . ?
C6 N2 Fe1 115.71(15) . . ?
N3 N2 Fe1 136.48(14) . . ?
N2 N3 C8 110.42(18) . . ?
N2 N3 H3 115(2) . . ?
C8 N3 H3 133(2) . . ?
N5 N4 C21 110.92(19) . . ?
N5 N4 H4 119(2) . . ?
C21 N4 H4 129(2) . . ?
C23 N5 N4 105.75(18) . . ?
C23 N5 Fe2 115.56(16) . . ?
N4 N5 Fe2 135.86(15) . . ?
C28 N6 C24 117.1(2) . . ?
C28 N6 Fe2 127.81(17) . . ?
C24 N6 Fe2 114.96(16) . . ?
N1 C1 C2 122.3(2) . . ?
N1 C1 H1A 118.9 . . ?
C2 C1 H1A 118.9 . . ?
C3 C2 C1 119.2(2) . . ?
C3 C2 H2A 120.4 . . ?
C1 C2 H2A 120.4 . . ?
C4 C3 C2 119.1(2) . . ?
C4 C3 H3A 120.4 . . ?
C2 C3 H3A 120.4 . . ?
C3 C4 C5 118.5(2) . . ?
C3 C4 H4A 120.8 . . ?
C5 C4 H4A 120.8 . . ?
N1 C5 C4 123.0(2) . . ?
N1 C5 C6 113.18(19) . . ?
C4 C5 C6 123.8(2) . . ?
N2 C6 C7 110.8(2) . . ?
N2 C6 C5 115.15(19) . . ?
C7 C6 C5 134.0(2) . . ?
C8 C7 C6 105.19(19) . . ?
C8 C7 H7A 127.4 . . ?
C6 C7 H7A 127.4 . . ?
N3 C8 C7 107.24(19) . . ?
N3 C8 C9 123.0(2) . . ?
C7 C8 C9 129.8(2) . . ?
C14 C9 C10 119.2(2) . . ?
C14 C9 C8 121.5(2) . . ?
C10 C9 C8 119.3(2) . . ?
C11 C10 C9 120.0(3) . . ?
C11 C10 H10A 120.0 . . ?
C9 C10 H10A 120.0 . . ?
C10 C11 C12 120.6(2) . . ?
C10 C11 H11A 119.7 . . ?
C12 C11 H11A 119.7 . . ?
C11 C12 C13 120.2(2) . . ?
C11 C12 H12A 119.9 . . ?
C13 C12 H12A 119.9 . . ?
C12 C13 C14 119.2(2) . . ?
C12 C13 C15 121.4(2) . . ?
C14 C13 C15 119.1(2) . . ?
C9 C14 C13 120.7(2) . . ?
C9 C14 H14A 119.6 . . ?
C13 C14 H14A 119.6 . . ?
C20 C15 C16 119.1(2) . . ?
C20 C15 C13 117.8(2) . . ?
C16 C15 C13 123.1(2) . . ?
C17 C16 C15 119.8(2) . . ?
C17 C16 H16A 120.1 . . ?
C15 C16 H16A 120.1 . . ?
C18 C17 C16 120.7(3) . . ?
C18 C17 H17A 119.6 . . ?
C16 C17 H17A 119.6 . . ?
C17 C18 C19 119.9(3) . . ?
C17 C18 H18A 120.1 . . ?
C19 C18 H18A 120.1 . . ?
C20 C19 C18 119.0(2) . . ?
C20 C19 C21 120.7(2) . . ?
C18 C19 C21 120.0(2) . . ?
C19 C20 C15 121.5(2) . . ?
C19 C20 H20A 119.3 . . ?
C15 C20 H20A 119.3 . . ?
N4 C21 C22 107.3(2) . . ?
N4 C21 C19 121.5(2) . . ?
C22 C21 C19 130.9(2) . . ?
C21 C22 C23 104.9(2) . . ?
C21 C22 H22A 127.5 . . ?
C23 C22 H22A 127.5 . . ?
N5 C23 C22 111.1(2) . . ?
N5 C23 C24 114.8(2) . . ?
C22 C23 C24 134.1(2) . . ?
N6 C24 C25 123.2(2) . . ?
N6 C24 C23 112.9(2) . . ?
C25 C24 C23 123.8(2) . . ?
C24 C25 C26 118.6(2) . . ?
C24 C25 H25A 120.7 . . ?
C26 C25 H25A 120.7 . . ?
C27 C26 C25 119.1(3) . . ?
C27 C26 H26A 120.5 . . ?
C25 C26 H26A 120.5 . . ?
C26 C27 C28 119.2(3) . . ?
C26 C27 H27A 120.4 . . ?
C28 C27 H27A 120.4 . . ?
N6 C28 C27 122.7(3) . . ?
N6 C28 H28A 118.6 . . ?
C27 C28 H28A 118.6 . . ?
O2 Fe3 O2 90.37(7) 12_664 . ?
O2 Fe3 O2 90.36(7) 12_664 6_566 ?
O2 Fe3 O2 90.36(7) . 6_566 ?
O2 Fe3 O1 95.39(7) 12_664 6_566 ?
O2 Fe3 O1 170.97(6) . 6_566 ?
O2 Fe3 O1 82.66(6) 6_566 6_566 ?
O2 Fe3 O1 82.66(6) 12_664 12_664 ?
O2 Fe3 O1 95.39(7) . 12_664 ?
O2 Fe3 O1 170.97(6) 6_566 12_664 ?
O1 Fe3 O1 92.25(7) 6_566 12_664 ?
O2 Fe3 O1 170.96(6) 12_664 . ?
O2 Fe3 O1 82.66(6) . . ?
O2 Fe3 O1 95.39(7) 6_566 . ?
O1 Fe3 O1 92.25(7) 6_566 . ?
O1 Fe3 O1 92.25(7) 12_664 . ?
C29 O1 Fe3 113.19(14) . . ?
C30 O2 Fe3 112.92(14) . . ?
O1 C29 C34 124.4(2) . . ?
O1 C29 C30 115.0(2) . . ?
C34 C29 C30 120.6(2) . . ?
O2 C30 C31 122.6(2) . . ?
O2 C30 C29 116.1(2) . . ?
C31 C30 C29 121.3(2) . . ?
C30 C31 C32 121.3(2) . . ?
C30 C31 H31A 119.3 . . ?
C32 C31 H31A 119.3 . . ?
O4 C32 C31 124.4(2) . . ?
O4 C32 C33 118.2(2) . . ?
C31 C32 C33 117.4(2) . . ?
O3 C33 C34 124.4(2) . . ?
O3 C33 C32 117.5(2) . . ?
C34 C33 C32 118.1(2) . . ?
C29 C34 C33 121.1(2) . . ?
C29 C34 H34A 119.4 . . ?
C33 C34 H34A 119.4 . . ?
F2 B1 F4 111.0(17) . . ?
F2 B1 F3 108.7(14) . . ?
F4 B1 F3 108.6(18) . . ?
F2 B1 F1 104.6(15) . . ?
F4 B1 F1 114(2) . . ?
F3 B1 F1 109.8(18) . . ?

loop_
_geom_bond_atom_site_label_1
_geom_bond_atom_site_label_2
_geom_bond_distance
_geom_bond_site_symmetry_2
_geom_bond_publ_flag
Fe1 N2 1.9548(18) . ?
Fe1 N2 1.9548(18) 12_664 ?
Fe1 N2 1.9548(18) 6_566 ?
Fe1 N1 1.9977(18) 12_664 ?
Fe1 N1 1.9977(18) 6_566 ?
Fe1 N1 1.9977(19) . ?
Fe2 N5 1.9563(19) 12_664 ?
Fe2 N5 1.9562(19) . ?
Fe2 N5 1.9563(19) 6_566 ?
Fe2 N6 1.9997(19) 12_664 ?
Fe2 N6 1.9997(19) . ?
Fe2 N6 1.9997(19) 6_566 ?
N1 C1 1.338(3) . ?
N1 C5 1.356(3) . ?
N2 C6 1.337(3) . ?
N2 N3 1.347(2) . ?
N3 C8 1.368(3) . ?
N3 H3 0.94(3) . ?
N4 N5 1.350(3) . ?
N4 C21 1.361(3) . ?
N4 H4 0.88(2) . ?
N5 C23 1.342(3) . ?
N6 C28 1.348(3) . ?
N6 C24 1.356(3) . ?
C1 C2 1.391(3) . ?
C1 H1A 0.9500 . ?
C2 C3 1.386(4) . ?
C2 H2A 0.9500 . ?
C3 C4 1.382(4) . ?
C3 H3A 0.9500 . ?
C4 C5 1.384(3) . ?
C4 H4A 0.9500 . ?
C5 C6 1.450(3) . ?
C6 C7 1.392(3) . ?
C7 C8 1.377(3) . ?
C7 H7A 0.9500 . ?
C8 C9 1.463(3) . ?
C9 C14 1.388(3) . ?
C9 C10 1.402(3) . ?
C10 C11 1.382(4) . ?
C10 H10A 0.9500 . ?
C11 C12 1.383(5) . ?
C11 H11A 0.9500 . ?
C12 C13 1.390(4) . ?
C12 H12A 0.9500 . ?
C13 C14 1.397(3) . ?
C13 C15 1.474(4) . ?
C14 H14A 0.9500 . ?
C15 C20 1.390(3) . ?
C15 C16 1.395(3) . ?
C16 C17 1.385(5) . ?
C16 H16A 0.9500 . ?
C17 C18 1.383(4) . ?
C17 H17A 0.9500 . ?
C18 C19 1.402(3) . ?
C18 H18A 0.9500 . ?
C19 C20 1.381(3) . ?
C19 C21 1.468(3) . ?
C20 H20A 0.9500 . ?
C21 C22 1.383(3) . ?
C22 C23 1.392(3) . ?
C22 H22A 0.9500 . ?
C23 C24 1.454(3) . ?
C24 C25 1.380(3) . ?
C25 C26 1.383(4) . ?
C25 H25A 0.9500 . ?
C26 C27 1.380(5) . ?
C26 H26A 0.9500 . ?
C27 C28 1.384(4) . ?
C27 H27A 0.9500 . ?
C28 H28A 0.9500 . ?
Fe3 O2 1.9878(16) 12_664 ?
Fe3 O2 1.9879(16) . ?
Fe3 O2 1.9879(16) 6_566 ?
Fe3 O1 1.9995(16) 6_566 ?
Fe3 O1 1.9995(16) 12_664 ?
Fe3 O1 1.9995(16) . ?
O1 C29 1.310(3) . ?
O2 C30 1.309(3) . ?
O3 C33 1.223(3) . ?
O4 C32 1.219(3) . ?
C29 C34 1.353(3) . ?
C29 C30 1.504(3) . ?
C30 C31 1.358(3) . ?
C31 C32 1.427(4) . ?
C31 H31A 0.9500 . ?
C32 C33 1.566(4) . ?
C33 C34 1.438(3) . ?
C34 H34A 0.9500 . ?
B1 F2 1.372(9) . ?
B1 F4 1.380(14) . ?
B1 F3 1.383(13) . ?
B1 F1 1.386(14) . ?

loop_
_geom_hbond_atom_site_label_D
_geom_hbond_atom_site_label_H
_geom_hbond_atom_site_label_A
_geom_hbond_distance_DH
_geom_hbond_distance_HA
_geom_hbond_distance_DA
_geom_hbond_angle_DHA
_geom_hbond_site_symmetry_A
_geom_hbond_publ_flag
N3 H3 O1 0.94(3) 1.97(3) 2.884(2) 165(3) . yes
N4 H4 O2 0.88(2) 2.06(2) 2.923(2) 168(3) 6_566 yes
